data_7013379
loop_
_publ_author_name
'Kujime, Masato'
'Hikichi, Shiro'
'Akita, Munetaka'

_publ_section_title
;
 Interaction of hydroperoxopalladium complexes, (TpR)(py)Pd-OOH, with
 hydroxo-nickel and -cobalt complexes, [(\m-OH)(MTpR')]2 (M = Ni,
 Co), leading to oxidative dehydrogenation of the saturated hydrocarbyl
 moiety in the ancillary ligand (TpiPr2)
;
_journal_issue 18
_journal_name_full 'Dalton Transactions'
_journal_page_first 3506
_journal_paper_doi 10.1039/b307262m
_journal_volume 2003
_journal_year 2003
_chemical_formula_moiety 'C46 H74 B2 N14 O2 Ni Pd '
_chemical_formula_sum 'C46 H74 B2 N14 Ni O2 Pd'
_chemical_formula_weight 1041.90
_space_group_IT_number 14
_symmetry_cell_setting monoclinic
_symmetry_Int_Tables_number 14
_symmetry_space_group_name_Hall '-P 2yab'
_symmetry_space_group_name_H-M 'P 1 21/a 1'
_audit_creation_date 'Thu Jul 17 21:27:12 2003'
_audit_creation_method 'by teXsan'
_cell_angle_alpha 90
_cell_angle_beta 94.160(2)
_cell_angle_gamma 90
_cell_formula_units_Z 4
_cell_length_a 22.458(3)
_cell_length_b 9.007(1)
_cell_length_c 26.689(4)
_cell_measurement_reflns_used 9680
_cell_measurement_temperature 213.2
_cell_measurement_theta_max 27.4
_cell_measurement_theta_min 0.8
_cell_volume 5384.4(12)
_computing_cell_refinement PROCESS-AUTO
_computing_data_collection PROCESS-AUTO
_computing_data_reduction 'teXsan Ver. 1.11'
_computing_publication_material 'teXsan Ver. 1.11'
_computing_structure_refinement SHELXL97
_computing_structure_solution SIR92
_diffrn_detector_area_resol_mean 10.00
_diffrn_measurement_device_type 'Rigaku RAXIS-IV Imaging Plate'
_diffrn_measurement_method \w
_diffrn_radiation_type 'Mo K\a'
_diffrn_radiation_wavelength 0.7107
_diffrn_reflns_av_R_equivalents 0.000
_diffrn_reflns_limit_h_max 29
_diffrn_reflns_limit_h_min 0
_diffrn_reflns_limit_k_max 11
_diffrn_reflns_limit_k_min 0
_diffrn_reflns_limit_l_max 34
_diffrn_reflns_limit_l_min -34
_diffrn_reflns_number 11219
_diffrn_reflns_theta_max 27.49
_exptl_absorpt_coefficient_mu 0.733
_exptl_absorpt_correction_T_max 0.964
_exptl_absorpt_correction_T_min 0.301
_exptl_absorpt_correction_type multi-scan
_exptl_absorpt_process_details '(Higashi, 1995)'
_exptl_crystal_colour green
_exptl_crystal_density_diffrn 1.285
_exptl_crystal_density_method 'not measured'
_exptl_crystal_description platelet
_exptl_crystal_size_max 0.150
_exptl_crystal_size_mid 0.100
_exptl_crystal_size_min 0.050
_refine_diff_density_max 0.50
_refine_diff_density_min -1.20
_refine_ls_extinction_coef 0.0000
_refine_ls_extinction_expression Fc^*^=kFc[1+0.001xFc^2^\l^3^/sin(2\q)]^-1/4^
_refine_ls_extinction_method SHELXL
_refine_ls_goodness_of_fit_ref 1.083
_refine_ls_hydrogen_treatment noref
_refine_ls_number_parameters 612
_refine_ls_number_reflns 3583
_refine_ls_R_factor_gt 0.0928
_refine_ls_shift/su_max 0.0330
_refine_ls_structure_factor_coef Fsqd
_refine_ls_weighting_details 'w = 1/[\s^2^(Fo^2^) + (0.1000P)^2^+0.0000P] where P=(Fo^2^+2Fc^2^)/3'
_refine_ls_weighting_scheme calc
_refine_ls_wR_factor_ref 0.2352
_reflns_number_gt 3583
_reflns_number_total 7556
_reflns_threshold_expression >2.0sigma(I)
_cod_data_source_file b307262m.txt
_cod_data_source_block compound_5c(Ni)
_cod_original_cell_volume 5384(1)
_cod_original_formula_sum 'C46 H74 B2 N14 O2 Ni Pd '
_cod_database_code 7013379

loop_
_symmetry_equiv_pos_as_xyz
x,y,z
1/2-x,1/2+y,-z
-x,-y,-z
1/2+x,1/2-y,z

loop_
_atom_site_label
_atom_site_type_symbol
_atom_site_fract_x
_atom_site_fract_y
_atom_site_fract_z
_atom_site_U_iso_or_equiv
_atom_site_adp_type
_atom_site_occupancy
_atom_site_calc_flag
_atom_site_refinement_flags
_atom_site_disorder_assembly
_atom_site_disorder_group
Pd(1) Pd 0.18104(4) 0.4224(1) 0.86296(3) 0.0381(2) Uani 1.00 d . . .
Ni(1) Ni 0.17721(6) 0.4050(2) 0.74592(4) 0.0384(4) Uani 1.00 d . . .
O(1) O 0.1549(3) 0.2850(9) 0.8056(3) 0.048(2) Uani 1.00 d . . .
O(2) O 0.2125(3) 0.5326(9) 0.8041(2) 0.045(2) Uani 1.00 d . . .
N(11) N 0.1825(4) 0.567(1) 0.6915(3) 0.044(2) Uani 1.00 d . . .
N(12) N 0.1993(4) 0.521(1) 0.6452(3) 0.043(2) Uani 1.00 d . . .
N(21) N 0.1234(4) 0.288(1) 0.6925(3) 0.045(2) Uani 1.00 d . . .
N(22) N 0.1468(4) 0.277(1) 0.6451(3) 0.043(2) Uani 1.00 d . . .
N(31) N 0.2503(4) 0.300(1) 0.7244(3) 0.041(2) Uani 1.00 d . . .
N(32) N 0.2577(4) 0.292(1) 0.6726(3) 0.039(2) Uani 1.00 d . . .
N(41) N 0.2069(4) 0.571(1) 0.9174(3) 0.045(2) Uani 1.00 d . . .
N(42) N 0.1702(4) 0.5931(10) 0.9562(3) 0.041(2) Uani 1.00 d . . .
N(51) N 0.1501(4) 0.289(1) 0.9155(3) 0.046(2) Uani 1.00 d . . .
N(52) N 0.1138(4) 0.352(1) 0.9513(3) 0.040(2) Uani 1.00 d . . .
N(61) N 0.0691(4) 0.738(1) 0.9063(3) 0.051(3) Uani 1.00 d . . .
N(62) N 0.0663(4) 0.589(1) 0.9130(3) 0.045(2) Uani 1.00 d . . .
N(71) N 0.039(2) 0.168(5) 0.393(1) 0.22(2) Uani 1.00 d . . .
N(72) N 0.0825(10) 0.323(3) 0.2745(9) 0.159(9) Uani 1.00 d . . .
C(11) C 0.1767(5) 0.718(1) 0.6880(4) 0.049(3) Uani 1.00 d . . .
C(12) C 0.1898(5) 0.765(1) 0.6406(4) 0.053(3) Uani 1.00 d . . .
C(13) C 0.2041(6) 0.640(1) 0.6148(4) 0.053(3) Uani 1.00 d . . .
C(14) C 0.1594(7) 0.810(2) 0.7312(5) 0.065(4) Uani 1.00 d . . .
C(15) C 0.1807(8) 0.957(2) 0.7335(6) 0.099(6) Uani 1.00 d . . .
C(16) C 0.1097(6) 0.762(2) 0.7581(4) 0.075(4) Uani 1.00 d . . .
C(17) C 0.2279(6) 0.623(1) 0.5622(4) 0.055(3) Uani 1.00 d . . .
C(18) C 0.2081(9) 0.755(2) 0.5306(5) 0.100(6) Uani 1.00 d . . .
C(19) C 0.2948(7) 0.609(2) 0.5659(5) 0.079(4) Uani 1.00 d . . .
C(21) C 0.0713(6) 0.217(2) 0.6895(4) 0.056(3) Uani 1.00 d . . .
C(22) C 0.0587(5) 0.163(2) 0.6401(4) 0.060(4) Uani 1.00 d . . .
C(23) C 0.1071(5) 0.202(1) 0.6145(4) 0.045(3) Uani 1.00 d . . .
C(24) C 0.0320(6) 0.206(2) 0.7315(4) 0.064(4) Uani 1.00 d . . .
C(25) C -0.0153(7) 0.094(2) 0.7280(5) 0.077(4) Uani 1.00 d . . .
C(26) C 0.0115(7) 0.356(2) 0.7487(5) 0.085(5) Uani 1.00 d . . .
C(27) C 0.1169(6) 0.175(2) 0.5595(4) 0.074(5) Uani 1.00 d . . .
C(28) C 0.0821(7) 0.039(2) 0.5404(5) 0.083(5) Uani 1.00 d . . .
C(29) C 0.0977(8) 0.315(2) 0.5299(6) 0.099(6) Uani 1.00 d . . .
C(31) C 0.2986(4) 0.233(1) 0.7467(3) 0.037(3) Uani 1.00 d . . .
C(32) C 0.3353(4) 0.180(1) 0.7103(4) 0.039(3) Uani 1.00 d . . .
C(33) C 0.3083(5) 0.217(1) 0.6646(4) 0.051(3) Uani 1.00 d . . .
C(34) C 0.3072(5) 0.218(1) 0.8032(4) 0.049(3) Uani 1.00 d . . .
C(35) C 0.3572(5) 0.324(1) 0.8225(4) 0.054(3) Uani 1.00 d . . .
C(36) C 0.3228(6) 0.062(2) 0.8195(4) 0.070(4) Uani 1.00 d . . .
C(37) C 0.3286(5) 0.182(1) 0.6131(4) 0.052(3) Uani 1.00 d . . .
C(38) C 0.3924(7) 0.227(3) 0.6085(6) 0.120(8) Uani 1.00 d . . .
C(39) C 0.315(1) 0.036(2) 0.5978(6) 0.138(9) Uani 1.00 d . . .
C(41) C 0.2565(5) 0.654(1) 0.9250(4) 0.043(3) Uani 1.00 d . . .
C(42) C 0.2505(6) 0.731(1) 0.9706(5) 0.054(3) Uani 1.00 d . . .
C(43) C 0.1967(6) 0.692(1) 0.9883(4) 0.051(3) Uani 1.00 d . . .
C(44) C 0.3061(6) 0.660(2) 0.8918(5) 0.072(4) Uani 1.00 d . . .
C(45) C 0.1706(7) 0.746(2) 1.0352(5) 0.079(4) Uani 1.00 d . . .
C(51) C 0.1481(5) 0.144(1) 0.9206(4) 0.039(2) Uani 1.00 d . . .
C(52) C 0.1134(6) 0.111(1) 0.9605(4) 0.057(3) Uani 1.00 d . . .
C(53) C 0.0935(5) 0.241(1) 0.9781(4) 0.046(3) Uani 1.00 d . . .
C(54) C 0.1829(6) 0.038(1) 0.8914(5) 0.064(4) Uani 1.00 d . . .
C(55) C 0.0506(7) 0.267(2) 1.0218(5) 0.084(5) Uani 1.00 d . . .
C(61) C 0.0247(5) 0.767(2) 0.8722(4) 0.054(3) Uani 1.00 d . . .
C(62) C -0.0072(6) 0.643(2) 0.8579(4) 0.056(3) Uani 1.00 d . . .
C(63) C 0.0194(5) 0.529(2) 0.8844(4) 0.053(3) Uani 1.00 d . . .
C(64) C 0.0123(6) 0.927(2) 0.8580(5) 0.065(4) Uani 1.00 d . . .
C(65) C 0.0001(7) 0.370(2) 0.8858(6) 0.070(4) Uani 1.00 d . . .
C(71) C 0.003(3) 0.279(7) 0.382(2) 0.31(5) Uani 1.00 d . . .
C(72) C -0.026(2) 0.392(3) 0.380(2) 0.33(4) Uani 1.00 d . . .
C(73) C 0.1234(10) 0.238(2) 0.2794(7) 0.095(5) Uani 1.00 d . . .
C(74) C 0.1669(9) 0.131(3) 0.2840(8) 0.121(8) Uani 1.00 d . . .
B(1) B 0.2063(6) 0.352(2) 0.6363(4) 0.046(3) Uani 1.00 d . . .
B(2) B 0.1106(6) 0.521(2) 0.9561(4) 0.050(4) Uani 1.00 d . . .
H(3) H 0.2157 0.3348 0.6020 0.0494 Uiso 1.00 calc . . .
H(4) H 0.1896 0.8693 0.6285 0.0626 Uiso 1.00 calc . . .
H(5) H 0.1610 1.0280 0.7538 0.1245 Uiso 1.00 calc . . .
H(6) H 0.2129 0.9866 0.7156 0.1245 Uiso 1.00 calc . . .
H(7) H 0.1037 0.8310 0.7848 0.0751 Uiso 1.00 calc . . .
H(8) H 0.1177 0.6654 0.7720 0.0751 Uiso 1.00 calc . . .
H(9) H 0.0744 0.7587 0.7356 0.0751 Uiso 1.00 calc . . .
H(10) H 0.2103 0.5355 0.5469 0.0712 Uiso 1.00 calc . . .
H(11) H 0.2191 0.8447 0.5484 0.1004 Uiso 1.00 calc . . .
H(12) H 0.1655 0.7521 0.5239 0.1004 Uiso 1.00 calc . . .
H(13) H 0.2270 0.7523 0.4995 0.1004 Uiso 1.00 calc . . .
H(14) H 0.3059 0.5115 0.5778 0.0788 Uiso 1.00 calc . . .
H(15) H 0.3118 0.6820 0.5889 0.0788 Uiso 1.00 calc . . .
H(16) H 0.3094 0.6244 0.5333 0.0788 Uiso 1.00 calc . . .
H(17) H 0.0228 0.1142 0.6267 0.0706 Uiso 1.00 calc . . .
H(18) H 0.0582 0.1741 0.7592 0.0751 Uiso 1.00 calc . . .
H(19) H -0.0319 0.0836 0.7599 0.0766 Uiso 1.00 calc . . .
H(20) H 0.0012 0.0002 0.7185 0.0766 Uiso 1.00 calc . . .
H(21) H -0.0461 0.1233 0.7031 0.0766 Uiso 1.00 calc . . .
H(22) H 0.0449 0.4230 0.7520 0.0846 Uiso 1.00 calc . . .
H(23) H -0.0054 0.3463 0.7806 0.0846 Uiso 1.00 calc . . .
H(24) H -0.0182 0.3952 0.7245 0.0846 Uiso 1.00 calc . . .
H(25) H 0.1585 0.1585 0.5558 0.0919 Uiso 1.00 calc . . .
H(26) H 0.0406 0.0524 0.5458 0.0827 Uiso 1.00 calc . . .
H(27) H 0.0971 -0.0472 0.5581 0.0827 Uiso 1.00 calc . . .
H(28) H 0.0866 0.0273 0.5051 0.0827 Uiso 1.00 calc . . .
H(29) H 0.1212 0.3981 0.5425 0.0993 Uiso 1.00 calc . . .
H(30) H 0.0562 0.3349 0.5338 0.0993 Uiso 1.00 calc . . .
H(31) H 0.1036 0.3010 0.4950 0.0993 Uiso 1.00 calc . . .
H(32) H 0.3726 0.1277 0.7175 0.0501 Uiso 1.00 calc . . .
H(33) H 0.2709 0.2498 0.8179 0.0636 Uiso 1.00 calc . . .
H(34) H 0.3555 0.3383 0.8580 0.0544 Uiso 1.00 calc . . .
H(35) H 0.3522 0.4180 0.8057 0.0544 Uiso 1.00 calc . . .
H(36) H 0.3952 0.2825 0.8158 0.0544 Uiso 1.00 calc . . .
H(37) H 0.2926 -0.0050 0.8059 0.0699 Uiso 1.00 calc . . .
H(38) H 0.3253 0.0563 0.8555 0.0699 Uiso 1.00 calc . . .
H(39) H 0.3606 0.0350 0.8074 0.0699 Uiso 1.00 calc . . .
H(40) H 0.3042 0.2418 0.5891 0.0627 Uiso 1.00 calc . . .
H(41) H 0.4176 0.1789 0.6342 0.1201 Uiso 1.00 calc . . .
H(42) H 0.3960 0.3329 0.6124 0.1201 Uiso 1.00 calc . . .
H(43) H 0.4045 0.1989 0.5761 0.1201 Uiso 1.00 calc . . .
H(44) H 0.2788 0.0049 0.6124 0.1381 Uiso 1.00 calc . . .
H(45) H 0.3468 -0.0290 0.6086 0.1381 Uiso 1.00 calc . . .
H(46) H 0.3084 0.0328 0.5618 0.1381 Uiso 1.00 calc . . .
H(47) H 0.2802 0.8000 0.9860 0.0715 Uiso 1.00 calc . . .
H(48) H 0.3364 0.5899 0.9033 0.0716 Uiso 1.00 calc . . .
H(49) H 0.3228 0.7580 0.8923 0.0716 Uiso 1.00 calc . . .
H(50) H 0.2915 0.6351 0.8581 0.0716 Uiso 1.00 calc . . .
H(51) H 0.1983 0.8123 1.0529 0.0785 Uiso 1.00 calc . . .
H(52) H 0.1628 0.6632 1.0562 0.0785 Uiso 1.00 calc . . .
H(53) H 0.1340 0.7982 1.0264 0.0785 Uiso 1.00 calc . . .
H(54) H 0.1036 0.0094 0.9723 0.0691 Uiso 1.00 calc . . .
H(55) H 0.1630 -0.0564 0.8895 0.0640 Uiso 1.00 calc . . .
H(56) H 0.2221 0.0258 0.9078 0.0640 Uiso 1.00 calc . . .
H(57) H 0.1861 0.0760 0.8581 0.0640 Uiso 1.00 calc . . .
H(58) H 0.0667 0.3435 1.0438 0.0836 Uiso 1.00 calc . . .
H(59) H 0.0472 0.1764 1.0404 0.0836 Uiso 1.00 calc . . .
H(60) H 0.0119 0.2962 1.0076 0.0836 Uiso 1.00 calc . . .
H(61) H -0.0419 0.6349 0.8336 0.0706 Uiso 1.00 calc . . .
H(62) H 0.0493 0.9803 0.8582 0.0650 Uiso 1.00 calc . . .
H(63) H -0.0126 0.9708 0.8817 0.0650 Uiso 1.00 calc . . .
H(64) H -0.0077 0.9308 0.8250 0.0650 Uiso 1.00 calc . . .
H(65) H -0.0113 0.3464 0.9189 0.0698 Uiso 1.00 calc . . .
H(66) H 0.0324 0.3070 0.8776 0.0698 Uiso 1.00 calc . . .
H(67) H -0.0334 0.3550 0.8619 0.0698 Uiso 1.00 calc . . .
H(68) H 0.0941 0.5444 0.9880 0.0617 Uiso 1.00 calc . . .
H(72) H 0.1685 0.0896 0.3177 0.1220 Uiso 1.00 calc . . .
H(73) H 0.2049 0.1736 0.2785 0.1220 Uiso 1.00 calc . . .
H(74) H 0.1579 0.0529 0.2603 0.1220 Uiso 1.00 calc . . .

loop_
_atom_site_aniso_label
_atom_site_aniso_U_11
_atom_site_aniso_U_22
_atom_site_aniso_U_33
_atom_site_aniso_U_12
_atom_site_aniso_U_13
_atom_site_aniso_U_23
Pd(1) 0.0472(5) 0.0442(5) 0.0234(4) 0.0007(5) 0.0057(3) -0.0017(4)
Ni(1) 0.0439(8) 0.0488(9) 0.0233(6) -0.0028(7) 0.0081(5) -0.0037(6)
O(1) 0.058(5) 0.050(5) 0.038(4) -0.007(4) 0.014(4) -0.011(3)
O(2) 0.058(5) 0.053(5) 0.024(3) -0.005(4) 0.006(3) -0.003(3)
N(11) 0.056(6) 0.053(6) 0.025(4) -0.001(5) 0.009(4) 0.002(4)
N(12) 0.059(6) 0.048(6) 0.024(4) 0.005(5) 0.014(4) -0.008(4)
N(21) 0.044(5) 0.060(7) 0.032(5) -0.006(5) 0.010(4) -0.013(4)
N(22) 0.055(5) 0.062(7) 0.012(4) -0.008(5) 0.008(4) 0.002(4)
N(31) 0.048(5) 0.051(6) 0.024(4) 0.009(5) 0.009(4) 0.001(4)
N(32) 0.043(5) 0.066(7) 0.011(4) 0.002(5) 0.007(3) -0.005(4)
N(41) 0.072(6) 0.042(6) 0.023(4) 0.005(5) 0.006(4) -0.013(4)
N(42) 0.063(6) 0.037(5) 0.023(4) 0.009(5) 0.003(4) -0.007(4)
N(51) 0.052(6) 0.066(7) 0.021(4) 0.017(5) 0.005(4) -0.009(4)
N(52) 0.050(5) 0.042(6) 0.029(4) 0.001(4) 0.015(4) 0.000(4)
N(61) 0.049(6) 0.065(7) 0.040(5) 0.004(5) 0.011(4) 0.001(5)
N(62) 0.063(6) 0.044(6) 0.030(4) -0.004(5) 0.007(4) -0.002(4)
N(71) 0.22(3) 0.28(4) 0.17(3) -0.08(3) 0.04(2) -0.08(3)
N(72) 0.14(2) 0.14(2) 0.20(2) 0.03(1) 0.00(2) -0.01(2)
C(11) 0.054(7) 0.062(9) 0.030(6) 0.010(6) 0.013(5) 0.002(5)
C(12) 0.058(7) 0.059(9) 0.042(6) 0.010(6) 0.012(6) 0.004(6)
C(13) 0.080(9) 0.048(8) 0.033(6) 0.006(7) 0.018(6) 0.006(5)
C(14) 0.09(1) 0.061(9) 0.047(7) 0.003(8) 0.016(7) 0.003(6)
C(15) 0.14(2) 0.08(1) 0.09(1) -0.04(1) 0.07(1) -0.040(9)
C(16) 0.083(10) 0.11(1) 0.031(6) 0.011(9) 0.028(6) -0.025(7)
C(17) 0.087(9) 0.048(8) 0.032(6) -0.009(7) 0.027(6) -0.001(5)
C(18) 0.18(2) 0.10(1) 0.032(7) 0.02(1) 0.021(9) 0.013(8)
C(19) 0.10(1) 0.08(1) 0.062(8) -0.007(9) 0.044(8) -0.018(8)
C(21) 0.055(7) 0.08(1) 0.028(6) 0.006(7) -0.001(5) -0.013(6)
C(22) 0.051(7) 0.09(1) 0.036(6) -0.021(7) -0.001(5) -0.025(6)
C(23) 0.039(6) 0.067(9) 0.030(5) -0.012(6) 0.014(4) -0.008(5)
C(24) 0.057(8) 0.10(1) 0.033(6) -0.028(8) 0.014(6) -0.013(7)
C(25) 0.09(1) 0.10(1) 0.043(7) 0.012(10) 0.026(7) 0.014(8)
C(26) 0.08(1) 0.12(1) 0.053(9) 0.00(1) 0.013(8) 0.006(9)
C(27) 0.066(9) 0.13(1) 0.025(6) -0.010(9) 0.004(6) -0.016(7)
C(28) 0.09(1) 0.11(1) 0.049(8) -0.014(10) 0.008(7) -0.036(8)
C(29) 0.12(1) 0.13(2) 0.047(9) -0.01(1) -0.016(9) -0.011(9)
C(31) 0.042(6) 0.057(7) 0.014(4) 0.004(5) 0.017(4) -0.004(4)
C(32) 0.031(5) 0.040(7) 0.046(6) 0.015(5) 0.009(4) -0.006(5)
C(33) 0.055(7) 0.064(9) 0.032(6) 0.000(7) 0.008(5) -0.007(6)
C(34) 0.061(7) 0.059(8) 0.029(6) 0.007(7) 0.012(5) 0.008(5)
C(35) 0.067(8) 0.063(9) 0.033(6) 0.012(7) -0.001(6) -0.009(5)
C(36) 0.076(9) 0.10(1) 0.041(6) 0.005(8) 0.019(6) 0.020(7)
C(37) 0.052(7) 0.068(9) 0.038(6) 0.004(6) 0.019(5) -0.010(6)
C(38) 0.07(1) 0.22(3) 0.07(1) 0.01(1) 0.029(9) -0.02(1)
C(39) 0.25(3) 0.09(1) 0.09(1) -0.03(2) 0.11(1) -0.03(1)
C(41) 0.034(6) 0.055(7) 0.038(6) -0.007(5) -0.004(5) 0.002(5)
C(42) 0.062(8) 0.056(8) 0.043(7) -0.005(7) -0.009(6) -0.013(6)
C(43) 0.071(9) 0.043(7) 0.034(6) 0.001(6) -0.019(6) -0.009(5)
C(44) 0.055(8) 0.08(1) 0.074(9) -0.012(7) 0.000(7) -0.041(8)
C(45) 0.10(1) 0.09(1) 0.042(7) 0.003(10) 0.006(7) -0.010(8)
C(51) 0.051(7) 0.024(6) 0.042(6) 0.006(5) 0.013(5) 0.010(5)
C(52) 0.076(9) 0.054(9) 0.040(6) -0.001(7) 0.003(6) 0.018(6)
C(53) 0.059(7) 0.051(8) 0.029(5) 0.014(6) 0.014(5) 0.000(5)
C(54) 0.080(9) 0.043(8) 0.072(9) 0.016(7) 0.027(7) -0.006(6)
C(55) 0.09(1) 0.12(1) 0.049(8) 0.010(10) 0.033(8) 0.013(8)
C(61) 0.040(7) 0.075(10) 0.049(7) 0.012(7) 0.010(5) 0.013(7)
C(62) 0.064(8) 0.075(10) 0.029(6) 0.022(7) 0.001(5) 0.003(6)
C(63) 0.050(7) 0.072(10) 0.037(6) 0.009(6) 0.012(5) -0.004(6)
C(64) 0.066(8) 0.08(1) 0.048(7) 0.009(8) 0.019(6) 0.015(7)
C(65) 0.076(10) 0.057(9) 0.073(9) -0.001(8) -0.019(8) 0.003(7)
C(71) 0.40(8) 0.39(8) 0.16(4) -0.33(7) 0.23(5) -0.19(5)
C(72) 0.19(3) 0.10(2) 0.7(1) 0.05(2) -0.17(5) -0.10(4)
C(73) 0.11(2) 0.08(1) 0.10(1) 0.00(1) 0.03(1) -0.01(1)
C(74) 0.11(1) 0.13(2) 0.12(2) 0.04(1) -0.03(1) -0.04(1)
B(1) 0.047(7) 0.075(10) 0.020(5) -0.005(7) 0.026(5) -0.007(6)
B(2) 0.037(7) 0.09(1) 0.022(6) -0.009(7) 0.004(5) -0.003(6)

loop_
_atom_type_symbol
_atom_type_description
_atom_type_scat_dispersion_real
_atom_type_scat_dispersion_imag
_atom_type_scat_source
C C 0.003 0.002
;International Tables for Crystallography
(1992, Vol. C, Tables 4.2.6.8 and 6.1.1.4)
;
H H 0.000 0.000
;International Tables for Crystallography
(1992, Vol. C, Table 6.1.1.4)
;
O O 0.011 0.006
;International Tables for Crystallography
(1992, Vol. C, Tables 4.2.6.8 and 6.1.1.4)
;
N N 0.006 0.003
;International Tables for Crystallography
(1992, Vol. C, Tables 4.2.6.8 and 6.1.1.4)
;
B B 0.001 0.001
;International Tables for Crystallography
(1992, Vol. C, Tables 4.2.6.8 and 6.1.1.4)
;
Ni Ni 0.339 1.112
;International Tables for Crystallography
(1992, Vol. C, Tables 4.2.6.8 and 6.1.1.4)
;
Pd Pd -0.999 1.007
;International Tables for Crystallography
(1992, Vol. C, Tables 4.2.6.8 and 6.1.1.4)
;

loop_
_geom_angle_atom_site_label_1
_geom_angle_atom_site_label_2
_geom_angle_atom_site_label_3
_geom_angle
_geom_angle_site_symmetry_1
_geom_angle_site_symmetry_2
_geom_angle_site_symmetry_3
_geom_angle_publ_flag
O(1) Pd(1) O(2) 79.1(3) . . . yes
O(1) Pd(1) N(41) 176.4(3) . . . yes
O(1) Pd(1) N(51) 93.9(3) . . . yes
O(2) Pd(1) N(41) 97.7(3) . . . yes
O(2) Pd(1) N(51) 172.5(3) . . . yes
N(41) Pd(1) N(51) 89.4(4) . . . yes
O(1) Ni(1) O(2) 78.9(3) . . . yes
O(1) Ni(1) N(11) 164.2(3) . . . yes
O(1) Ni(1) N(21) 96.0(3) . . . yes
O(1) Ni(1) N(31) 103.2(3) . . . yes
O(2) Ni(1) N(11) 95.5(3) . . . yes
O(2) Ni(1) N(21) 167.5(3) . . . yes
O(2) Ni(1) N(31) 101.6(3) . . . yes
N(11) Ni(1) N(21) 86.5(4) . . . yes
N(11) Ni(1) N(31) 92.4(4) . . . yes
N(21) Ni(1) N(31) 90.6(4) . . . yes
Pd(1) O(1) Ni(1) 101.2(3) . . . yes
Pd(1) O(2) Ni(1) 100.1(3) . . . yes
Ni(1) N(11) N(12) 116.5(7) . . . yes
Ni(1) N(11) C(11) 137.7(7) . . . yes
N(12) N(11) C(11) 105.7(8) . . . yes
N(11) N(12) C(13) 109.5(9) . . . yes
N(11) N(12) B(1) 118.2(8) . . . yes
C(13) N(12) B(1) 132.3(9) . . . yes
Ni(1) N(21) N(22) 114.4(7) . . . yes
Ni(1) N(21) C(21) 138.3(7) . . . yes
N(22) N(21) C(21) 107.4(8) . . . yes
N(21) N(22) C(23) 107.8(8) . . . yes
N(21) N(22) B(1) 119.7(8) . . . yes
C(23) N(22) B(1) 132.4(8) . . . yes
Ni(1) N(31) N(32) 117.6(6) . . . yes
Ni(1) N(31) C(31) 137.2(6) . . . yes
N(32) N(31) C(31) 105.2(8) . . . yes
N(31) N(32) C(33) 110.1(8) . . . yes
N(31) N(32) B(1) 117.3(8) . . . yes
C(33) N(32) B(1) 132.3(8) . . . yes
Pd(1) N(41) N(42) 118.2(7) . . . yes
Pd(1) N(41) C(41) 131.8(7) . . . yes
N(42) N(41) C(41) 109.9(8) . . . yes
N(41) N(42) C(43) 108.0(9) . . . yes
N(41) N(42) B(2) 121.6(8) . . . yes
C(43) N(42) B(2) 130.2(10) . . . yes
Pd(1) N(51) N(52) 118.7(7) . . . yes
Pd(1) N(51) C(51) 133.0(7) . . . yes
N(52) N(51) C(51) 107.4(9) . . . yes
N(51) N(52) C(53) 107.6(9) . . . yes
N(51) N(52) B(2) 118.9(9) . . . yes
C(53) N(52) B(2) 133.0(9) . . . yes
N(62) N(61) C(61) 104.2(10) . . . yes
N(61) N(62) C(63) 110.9(9) . . . yes
N(61) N(62) B(2) 116.3(9) . . . yes
C(63) N(62) B(2) 132(1) . . . yes
N(11) C(11) C(12) 109(1) . . . yes
N(11) C(11) C(14) 121(1) . . . yes
C(12) C(11) C(14) 128(1) . . . yes
C(11) C(12) C(13) 106(1) . . . yes
N(12) C(13) C(12) 108(1) . . . yes
N(12) C(13) C(17) 121(1) . . . yes
C(12) C(13) C(17) 130(1) . . . yes
C(11) C(14) C(15) 116(1) . . . yes
C(11) C(14) C(16) 118(1) . . . yes
C(15) C(14) C(16) 122(1) . . . yes
C(13) C(17) C(18) 108(1) . . . yes
C(13) C(17) C(19) 111.0(10) . . . yes
C(18) C(17) C(19) 110(1) . . . yes
N(21) C(21) C(22) 109(1) . . . yes
N(21) C(21) C(24) 123(1) . . . yes
C(22) C(21) C(24) 126(1) . . . yes
C(21) C(22) C(23) 105(1) . . . yes
N(22) C(23) C(22) 109.7(9) . . . yes
N(22) C(23) C(27) 122(1) . . . yes
C(22) C(23) C(27) 128(1) . . . yes
C(21) C(24) C(25) 117(1) . . . yes
C(21) C(24) C(26) 112(1) . . . yes
C(25) C(24) C(26) 113(1) . . . yes
C(23) C(27) C(28) 110(1) . . . yes
C(23) C(27) C(29) 107(1) . . . yes
C(28) C(27) C(29) 111(1) . . . yes
N(31) C(31) C(32) 110.0(8) . . . yes
N(31) C(31) C(34) 121.5(9) . . . yes
C(32) C(31) C(34) 128.6(9) . . . yes
C(31) C(32) C(33) 106.9(9) . . . yes
N(32) C(33) C(32) 107.8(9) . . . yes
N(32) C(33) C(37) 124.1(9) . . . yes
C(32) C(33) C(37) 127(1) . . . yes
C(31) C(34) C(35) 108.5(9) . . . yes
C(31) C(34) C(36) 112.3(10) . . . yes
C(35) C(34) C(36) 109.6(10) . . . yes
C(33) C(37) C(38) 111(1) . . . yes
C(33) C(37) C(39) 112(1) . . . yes
C(38) C(37) C(39) 115(1) . . . yes
N(41) C(41) C(42) 105.7(10) . . . yes
N(41) C(41) C(44) 125(1) . . . yes
C(42) C(41) C(44) 128(1) . . . yes
C(41) C(42) C(43) 108(1) . . . yes
N(42) C(43) C(42) 107(1) . . . yes
N(42) C(43) C(45) 124(1) . . . yes
C(42) C(43) C(45) 127(1) . . . yes
N(51) C(51) C(52) 108.5(10) . . . yes
N(51) C(51) C(54) 124(1) . . . yes
C(52) C(51) C(54) 127(1) . . . yes
C(51) C(52) C(53) 107(1) . . . yes
N(52) C(53) C(52) 109(1) . . . yes
N(52) C(53) C(55) 122(1) . . . yes
C(52) C(53) C(55) 127(1) . . . yes
N(61) C(61) C(62) 112(1) . . . yes
N(61) C(61) C(64) 118(1) . . . yes
C(62) C(61) C(64) 128(1) . . . yes
C(61) C(62) C(63) 105(1) . . . yes
N(62) C(63) C(62) 106(1) . . . yes
N(62) C(63) C(65) 125(1) . . . yes
C(62) C(63) C(65) 128(1) . . . yes
N(71) C(71) C(72) 168(5) . . . yes
N(72) C(73) C(74) 174(2) . . . yes
N(12) B(1) N(22) 107.9(10) . . . yes
N(12) B(1) N(32) 109.1(9) . . . yes
N(22) B(1) N(32) 111.8(9) . . . yes
N(42) B(2) N(52) 112(1) . . . yes
N(42) B(2) N(62) 110(1) . . . yes
N(52) B(2) N(62) 110.6(9) . . . yes

loop_
_geom_bond_atom_site_label_1
_geom_bond_atom_site_label_2
_geom_bond_distance
_geom_bond_site_symmetry_1
_geom_bond_site_symmetry_2
_geom_bond_publ_flag
Pd(1) O(1) 2.022(7) . . yes
Pd(1) O(2) 2.029(7) . . yes
Pd(1) N(41) 2.031(8) . . yes
Pd(1) N(51) 2.006(9) . . yes
Ni(1) O(1) 2.018(8) . . yes
Ni(1) O(2) 2.045(7) . . yes
Ni(1) N(11) 2.070(9) . . yes
Ni(1) N(21) 2.089(9) . . yes
Ni(1) N(31) 2.013(9) . . yes
N(11) N(12) 1.38(1) . . yes
N(11) C(11) 1.37(2) . . yes
N(12) C(13) 1.35(2) . . yes
N(12) B(1) 1.55(2) . . yes
N(21) N(22) 1.41(1) . . yes
N(21) C(21) 1.33(2) . . yes
N(22) C(23) 1.35(1) . . yes
N(22) B(1) 1.53(2) . . yes
N(31) N(32) 1.41(1) . . yes
N(31) C(31) 1.35(1) . . yes
N(32) C(33) 1.35(2) . . yes
N(32) B(1) 1.55(1) . . yes
N(41) N(42) 1.38(1) . . yes
N(41) C(41) 1.34(1) . . yes
N(42) C(43) 1.35(1) . . yes
N(42) B(2) 1.49(2) . . yes
N(51) N(52) 1.42(1) . . yes
N(51) C(51) 1.32(1) . . yes
N(52) C(53) 1.33(2) . . yes
N(52) B(2) 1.53(2) . . yes
N(61) N(62) 1.36(1) . . yes
N(61) C(61) 1.33(1) . . yes
N(62) C(63) 1.37(1) . . yes
N(62) B(2) 1.58(2) . . yes
N(71) C(71) 1.30(8) . . yes
N(72) C(73) 1.19(3) . . yes
C(11) C(12) 1.38(2) . . yes
C(11) C(14) 1.49(2) . . yes
C(12) C(13) 1.37(2) . . yes
C(13) C(17) 1.55(2) . . yes
C(14) C(15) 1.41(2) . . yes
C(14) C(16) 1.44(2) . . yes
C(17) C(18) 1.50(2) . . yes
C(17) C(19) 1.50(2) . . yes
C(21) C(22) 1.41(2) . . yes
C(21) C(24) 1.48(2) . . yes
C(22) C(23) 1.37(2) . . yes
C(23) C(27) 1.52(2) . . yes
C(24) C(25) 1.47(2) . . yes
C(24) C(26) 1.51(2) . . yes
C(27) C(28) 1.51(2) . . yes
C(27) C(29) 1.54(2) . . yes
C(31) C(32) 1.40(1) . . yes
C(31) C(34) 1.51(1) . . yes
C(32) C(33) 1.36(1) . . yes
C(33) C(37) 1.51(2) . . yes
C(34) C(35) 1.53(2) . . yes
C(34) C(36) 1.51(2) . . yes
C(37) C(38) 1.50(2) . . yes
C(37) C(39) 1.40(2) . . yes
C(41) C(42) 1.41(2) . . yes
C(41) C(44) 1.47(2) . . yes
C(42) C(43) 1.37(2) . . yes
C(43) C(45) 1.50(2) . . yes
C(51) C(52) 1.40(2) . . yes
C(51) C(54) 1.49(2) . . yes
C(52) C(53) 1.35(2) . . yes
C(53) C(55) 1.58(2) . . yes
C(61) C(62) 1.37(2) . . yes
C(61) C(64) 1.51(2) . . yes
C(62) C(63) 1.36(2) . . yes
C(63) C(65) 1.49(2) . . yes
C(71) C(72) 1.21(7) . . yes
C(73) C(74) 1.38(3) . . yes

loop_
_geom_contact_atom_site_label_1
_geom_contact_atom_site_label_2
_geom_contact_distance
_geom_contact_site_symmetry_1
_geom_contact_site_symmetry_2
_geom_contact_publ_flag
O(1) C(15) 3.59(2) . 1_545 ?
N(11) C(74) 3.44(2) . 2_556 ?
N(12) C(74) 3.57(2) . 2_556 ?
N(21) C(15) 3.39(2) . 1_545 ?
N(31) C(15) 3.47(2) . 1_545 ?
N(31) C(74) 3.53(2) . 2_556 ?
N(61) C(55) 3.42(2) . 3_567 ?
N(62) C(55) 3.51(2) . 3_567 ?
C(15) C(21) 3.53(2) . 1_565 ?
C(55) C(61) 3.41(2) . 3_567 ?
C(55) C(62) 3.52(2) . 3_567 ?
C(55) C(63) 3.56(2) . 3_567 ?
Pd(1) N(42) 2.949(8) . . ?
Pd(1) N(52) 2.960(9) . . ?
Pd(1) Ni(1) 3.123(1) . . ?
Ni(1) N(32) 2.942(8) . . ?
Ni(1) N(12) 2.958(9) . . ?
Ni(1) N(22) 2.960(8) . . ?
O(1) O(2) 2.58(1) . . ?
O(1) N(51) 2.94(1) . . ?
O(1) N(21) 3.05(1) . . ?
O(1) N(31) 3.16(1) . . ?
O(2) N(11) 3.05(1) . . ?
O(2) N(41) 3.06(1) . . ?
O(2) N(31) 3.14(1) . . ?
N(11) N(21) 2.85(1) . . ?
N(11) N(31) 2.95(1) . . ?
N(11) N(22) 2.98(1) . . ?
N(11) N(32) 3.07(1) . . ?
N(12) N(32) 2.52(1) . . ?
N(12) N(21) 3.03(1) . . ?
N(12) N(31) 3.06(1) . . ?
N(21) N(31) 2.92(1) . . ?
N(21) N(32) 3.10(1) . . ?
N(22) N(32) 2.55(1) . . ?
N(22) N(31) 3.03(1) . . ?
N(41) N(51) 2.84(1) . . ?
N(41) N(52) 3.06(1) . . ?
N(41) N(61) 3.43(1) . . ?
N(42) N(52) 2.51(1) . . ?
N(42) N(61) 2.86(1) . . ?
N(42) N(51) 2.96(1) . . ?

loop_
_geom_torsion_atom_site_label_1
_geom_torsion_atom_site_label_2
_geom_torsion_atom_site_label_3
_geom_torsion_atom_site_label_4
_geom_torsion
_geom_torsion_site_symmetry_1
_geom_torsion_site_symmetry_2
_geom_torsion_site_symmetry_3
_geom_torsion_site_symmetry_4
_geom_torsion_publ_flag
? ? ? ? ? ? ? ? ? ?
